data_4062875
_journal_name_full Organometallics
_journal_paper_doi 10.1021/om0497285
_journal_year 2004
_chemical_formula_sum 'C24 H39 Cl Fe P2 Pd'
_chemical_formula_weight 587.19
_space_group_IT_number 19
_symmetry_cell_setting orthorhombic
_symmetry_space_group_name_Hall 'P 2ac 2ab'
_symmetry_space_group_name_H-M 'P 21 21 21'
_cell_angle_alpha 90.00(2)
_cell_angle_beta 90.000(14)
_cell_angle_gamma 90.00(2)
_cell_formula_units_Z 4
_cell_length_a 12.018(2)
_cell_length_b 14.031(4)
_cell_length_c 15.439(3)
_cell_measurement_temperature 295(2)
_cell_volume 2603.4(10)
_diffrn_ambient_temperature 295(2)
_exptl_crystal_density_diffrn 1.498
_cod_depositor_comments
;
The following automatic conversions were performed:
'_symmetry_cell_setting' value 'Orthorhombic' changed to 'orthorhombic'
according to '/home/saulius/struct/CIF-dictionaries/cif_core.dic'
dictionary named 'cif_core.dic' version 2.4.1 from 2010-06-29.

Automatic conversion script
Id: cif_fix_enum 1527 2010-12-29 10:47:43Z saulius 
;
_cod_database_code 4062875

loop_
_symmetry_equiv_pos_as_xyz
'x, y, z'
'-x+1/2, -y, z+1/2'
'-x, y+1/2, -z+1/2'
'x+1/2, -y+1/2, -z'

loop_
_atom_site_label
_atom_site_type_symbol
_atom_site_fract_x
_atom_site_fract_y
_atom_site_fract_z
_atom_site_U_iso_or_equiv
_atom_site_adp_type
_atom_site_occupancy
_atom_site_symmetry_multiplicity
_atom_site_calc_flag
_atom_site_refinement_flags
_atom_site_disorder_assembly
_atom_site_disorder_group
Pd1 Pd 0.13405(3) 0.04668(3) -0.00400(3) 0.02749(10) Uani 1 1 d . . .
Fe1 Fe -0.04560(7) 0.04526(8) 0.18962(5) 0.0372(2) Uani 1 1 d . . .
Cl1 Cl 0.28506(14) 0.10428(14) -0.09124(12) 0.0568(5) Uani 1 1 d . . .
P1 P 0.22216(13) -0.07930(11) 0.06479(10) 0.0328(4) Uani 1 1 d . . .
P2 P -0.00561(12) 0.14114(11) -0.05971(9) 0.0307(3) Uani 1 1 d . . .
C1 C 0.0102(5) 0.0018(4) 0.0683(3) 0.0281(12) Uani 1 1 d . . .
C2 C -0.1012(4) 0.0381(4) 0.0646(3) 0.0331(13) Uani 1 1 d . . .
C3 C -0.1673(5) -0.0197(4) 0.1215(4) 0.0424(16) Uani 1 1 d . . .
H3A H -0.2475 -0.0132 0.1316 0.051 Uiso 1 1 calc R . .
C4 C -0.0957(5) -0.0888(5) 0.1607(4) 0.0424(16) Uani 1 1 d . . .
H4A H -0.1182 -0.1376 0.2026 0.051 Uiso 1 1 calc R . .
C5 C 0.0130(5) -0.0751(4) 0.1278(4) 0.0329(13) Uani 1 1 d . . .
C6 C 0.0518(7) 0.1523(6) 0.2383(5) 0.059(2) Uani 1 1 d . . .
H6A H 0.1191 0.1786 0.2117 0.071 Uiso 1 1 calc R . .
C7 C -0.0570(7) 0.1838(5) 0.2254(5) 0.059(2) Uani 1 1 d . . .
H7A H -0.0797 0.2368 0.1881 0.070 Uiso 1 1 calc R . .
C8 C -0.1275(8) 0.1287(6) 0.2767(5) 0.066(2) Uani 1 1 d . . .
H8A H -0.2084 0.1360 0.2806 0.079 Uiso 1 1 calc R . .
C9 C -0.0642(8) 0.0606(6) 0.3208(5) 0.071(2) Uani 1 1 d . . .
H9A H -0.0923 0.0124 0.3612 0.085 Uiso 1 1 calc R . .
C10 C 0.0467(8) 0.0748(6) 0.2971(5) 0.068(2) Uani 1 1 d . . .
H10A H 0.1104 0.0376 0.3179 0.082 Uiso 1 1 calc R . .
C11 C 0.1204(5) -0.1292(4) 0.1416(4) 0.0384(14) Uani 1 1 d . . .
H11A H 0.1094 -0.1967 0.1306 0.046 Uiso 1 1 calc R . .
H11B H 0.1463 -0.1213 0.2007 0.046 Uiso 1 1 calc R . .
C12 C -0.1290(4) 0.1210(4) 0.0079(4) 0.0375(12) Uani 1 1 d . . .
H12A H -0.1452 0.1770 0.0426 0.045 Uiso 1 1 calc R . .
H12B H -0.1933 0.1068 -0.0279 0.045 Uiso 1 1 calc R . .
C13 C 0.2595(5) -0.1781(4) -0.0079(5) 0.0495(16) Uani 1 1 d . . .
H13A H 0.3181 -0.1542 -0.0463 0.059 Uiso 1 1 calc R . .
C14 C 0.1639(8) -0.2034(6) -0.0639(6) 0.092(3) Uani 1 1 d . . .
H14A H 0.1844 -0.2550 -0.1014 0.137 Uiso 1 1 calc R . .
H14B H 0.1430 -0.1491 -0.0981 0.137 Uiso 1 1 calc R . .
H14C H 0.1022 -0.2224 -0.0284 0.137 Uiso 1 1 calc R . .
C15 C 0.3079(7) -0.2657(5) 0.0391(5) 0.068(2) Uani 1 1 d . . .
H15A H 0.3254 -0.3143 -0.0026 0.101 Uiso 1 1 calc R . .
H15B H 0.2542 -0.2899 0.0795 0.101 Uiso 1 1 calc R . .
H15C H 0.3743 -0.2477 0.0695 0.101 Uiso 1 1 calc R . .
C16 C 0.3473(5) -0.0566(5) 0.1302(4) 0.0468(17) Uani 1 1 d . . .
H16A H 0.3597 -0.1111 0.1687 0.056 Uiso 1 1 calc R . .
C17 C 0.3270(6) 0.0327(6) 0.1856(5) 0.066(2) Uani 1 1 d . . .
H17A H 0.3917 0.0455 0.2202 0.099 Uiso 1 1 calc R . .
H17B H 0.2641 0.0222 0.2228 0.099 Uiso 1 1 calc R . .
H17C H 0.3124 0.0861 0.1485 0.099 Uiso 1 1 calc R . .
C18 C 0.4505(6) -0.0423(6) 0.0743(6) 0.070(2) Uani 1 1 d . . .
H18A H 0.5137 -0.0307 0.1108 0.105 Uiso 1 1 calc R . .
H18B H 0.4395 0.0112 0.0365 0.105 Uiso 1 1 calc R . .
H18C H 0.4634 -0.0985 0.0403 0.105 Uiso 1 1 calc R . .
C19 C -0.0522(6) 0.1039(5) -0.1682(4) 0.0454(17) Uani 1 1 d . . .
H19A H 0.0114 0.1107 -0.2074 0.054 Uiso 1 1 calc R . .
C20 C -0.0825(7) -0.0014(6) -0.1659(5) 0.058(2) Uani 1 1 d . . .
H20A H -0.1069 -0.0213 -0.2223 0.087 Uiso 1 1 calc R . .
H20B H -0.1413 -0.0114 -0.1247 0.087 Uiso 1 1 calc R . .
H20C H -0.0185 -0.0380 -0.1491 0.087 Uiso 1 1 calc R . .
C21 C -0.1470(6) 0.1642(6) -0.2052(4) 0.068(2) Uani 1 1 d . . .
H21A H -0.1668 0.1408 -0.2615 0.102 Uiso 1 1 calc R . .
H21B H -0.1234 0.2294 -0.2097 0.102 Uiso 1 1 calc R . .
H21C H -0.2104 0.1603 -0.1675 0.102 Uiso 1 1 calc R . .
C22 C 0.0181(5) 0.2707(4) -0.0649(4) 0.0396(15) Uani 1 1 d . . .
H22A H -0.0538 0.3025 -0.0732 0.048 Uiso 1 1 calc R . .
C23 C 0.0669(6) 0.3032(5) 0.0199(5) 0.059(2) Uani 1 1 d . . .
H23A H 0.0796 0.3707 0.0180 0.088 Uiso 1 1 calc R . .
H23B H 0.1362 0.2709 0.0298 0.088 Uiso 1 1 calc R . .
H23C H 0.0161 0.2887 0.0661 0.088 Uiso 1 1 calc R . .
C24 C 0.0935(6) 0.2965(5) -0.1397(5) 0.064(2) Uani 1 1 d . . .
H24A H 0.1044 0.3643 -0.1408 0.096 Uiso 1 1 calc R . .
H24B H 0.0599 0.2763 -0.1931 0.096 Uiso 1 1 calc R . .
H24C H 0.1640 0.2653 -0.1326 0.096 Uiso 1 1 calc R . .

loop_
_atom_site_aniso_label
_atom_site_aniso_U_11
_atom_site_aniso_U_22
_atom_site_aniso_U_33
_atom_site_aniso_U_23
_atom_site_aniso_U_13
_atom_site_aniso_U_12
Pd1 0.02449(17) 0.02770(18) 0.03027(19) 0.0030(2) 0.0022(2) 0.0011(2)
Fe1 0.0457(5) 0.0356(4) 0.0303(4) -0.0031(5) 0.0058(4) 0.0034(5)
Cl1 0.0396(9) 0.0597(11) 0.0711(12) 0.0192(9) 0.0240(9) 0.0044(9)
P1 0.0299(8) 0.0303(8) 0.0383(8) 0.0045(7) 0.0013(7) 0.0021(7)
P2 0.0261(7) 0.0351(8) 0.0308(7) 0.0027(7) -0.0024(6) 0.0023(7)
C1 0.030(3) 0.030(3) 0.025(3) -0.002(2) 0.004(2) -0.001(3)
C2 0.031(3) 0.035(3) 0.033(3) -0.002(3) 0.006(2) -0.002(3)
C3 0.035(3) 0.042(4) 0.050(4) 0.000(3) 0.010(3) -0.005(3)
C4 0.043(4) 0.036(3) 0.048(4) 0.004(3) 0.015(3) -0.001(3)
C5 0.036(3) 0.030(3) 0.033(3) 0.002(2) 0.009(3) -0.002(3)
C6 0.064(5) 0.058(5) 0.057(5) -0.026(4) -0.003(4) 0.000(4)
C7 0.080(6) 0.049(4) 0.046(4) -0.017(4) 0.006(4) 0.015(4)
C8 0.072(5) 0.074(5) 0.052(4) -0.026(4) 0.020(5) 0.012(5)
C9 0.110(7) 0.069(6) 0.035(4) 0.000(4) 0.016(4) 0.008(6)
C10 0.089(6) 0.066(5) 0.049(4) -0.022(4) -0.030(5) 0.027(5)
C11 0.045(4) 0.031(3) 0.040(3) 0.006(3) 0.007(3) 0.003(3)
C12 0.027(2) 0.042(3) 0.044(3) -0.006(3) 0.000(3) 0.004(3)
C13 0.057(4) 0.042(3) 0.050(4) -0.005(4) 0.009(4) 0.004(3)
C14 0.111(8) 0.074(6) 0.089(6) -0.044(5) -0.029(6) 0.007(6)
C15 0.087(6) 0.032(4) 0.084(6) 0.004(4) 0.017(5) 0.023(4)
C16 0.034(3) 0.041(4) 0.065(4) 0.010(4) -0.016(3) 0.001(3)
C17 0.057(4) 0.068(5) 0.073(5) -0.005(5) -0.018(4) -0.020(4)
C18 0.036(4) 0.071(5) 0.103(6) 0.002(6) -0.011(4) 0.004(5)
C19 0.044(4) 0.064(5) 0.028(3) 0.002(3) -0.001(3) -0.002(4)
C20 0.069(5) 0.059(5) 0.047(4) -0.018(4) -0.001(4) 0.004(4)
C21 0.065(5) 0.095(6) 0.045(4) 0.005(4) -0.028(4) 0.004(5)
C22 0.025(3) 0.036(3) 0.057(4) 0.012(3) 0.002(3) 0.003(3)
C23 0.052(4) 0.043(4) 0.082(6) -0.005(4) -0.009(4) -0.006(3)
C24 0.064(5) 0.048(4) 0.080(5) 0.030(4) 0.010(4) 0.000(4)

loop_
_geom_bond_atom_site_label_1
_geom_bond_atom_site_label_2
_geom_bond_distance
_geom_bond_site_symmetry_2
_geom_bond_publ_flag
Pd1 C1 1.964(5) . ?
Pd1 P2 2.3051(16) . ?
Pd1 P1 2.3180(16) . ?
Pd1 Cl1 2.4002(17) . ?
Fe1 C3 2.019(6) . ?
Fe1 C4 2.024(7) . ?
Fe1 C7 2.026(7) . ?
Fe1 C8 2.036(7) . ?
Fe1 C10 2.038(7) . ?
Fe1 C2 2.045(6) . ?
Fe1 C6 2.047(7) . ?
Fe1 C9 2.049(7) . ?
Fe1 C5 2.064(6) . ?
Fe1 C1 2.080(5) . ?
P1 C13 1.839(6) . ?
P1 C16 1.840(6) . ?
P1 C11 1.842(6) . ?
P2 C12 1.835(6) . ?
P2 C22 1.842(6) . ?
P2 C19 1.842(6) . ?
C1 C5 1.417(8) . ?
C1 C2 1.433(7) . ?
C2 C3 1.436(8) . ?
C2 C12 1.494(8) . ?
C3 C4 1.430(9) . ?
C4 C5 1.416(8) . ?
C5 C11 1.513(8) . ?
C6 C7 1.395(10) . ?
C6 C10 1.417(11) . ?
C7 C8 1.393(10) . ?
C8 C9 1.398(11) . ?
C9 C10 1.396(11) . ?
C13 C14 1.481(10) . ?
C13 C15 1.542(9) . ?
C16 C18 1.524(10) . ?
C16 C17 1.536(10) . ?
C19 C20 1.522(10) . ?
C19 C21 1.530(10) . ?
C22 C23 1.506(8) . ?
C22 C24 1.511(9) . ?
